data_2243316
loop_
_publ_author_name
'Politeo, Nives'
'Pisa\<ci\'c, Mateja'
'Dakovi\'c, Marijana'
'Sokol, Vesna'
'Kukovec, Boris-Marko'

_publ_section_title
;
 The first coordination compound of 6-fluoronicotinate: the crystal
 structure of a one-dimensional nickel(II) coordination polymer containing
 the mixed ligands 6-fluoronicotinate and 4,4'-bipyridine
;
_journal_coeditor_code XI2024
_journal_issue 4
_journal_name_full 'Acta Crystallographica Section E'
_journal_page_first 500
_journal_page_last 505
_journal_paper_doi 10.1107/S2056989020003023
_journal_volume 76
_journal_year 2020
_chemical_formula_iupac '[Ni (C6 H3 F N O2)2 (C10 H8 N2) (H2 O)2], 3H2 O'
_chemical_formula_moiety 'C22 H18 F2 N4 Ni O6, 3(H2 O)'
_chemical_formula_sum 'C22 H24 F2 N4 Ni O9'
_chemical_formula_weight 585.16
_chemical_name_systematic
'<i>catena</i>-Poly[[diaquabis(6-fluoropyridine-3-carboxylato-\k<i>O</i>)nickel(II)]-\m-4,4'-bipyridine-\k^2^<i>N</i>:<i>N</i>'] trihydrate]'
_space_group_crystal_system monoclinic
_space_group_IT_number 15
_space_group_name_Hall '-C 2yc'
_space_group_name_H-M_alt 'C 1 2/c 1'
_atom_sites_solution_hydrogens mixed
_audit_creation_method SHELXL-2018/3
_cell_angle_alpha 90
_cell_angle_beta 110.232(4)
_cell_angle_gamma 90
_cell_formula_units_Z 4
_cell_length_a 12.1175(5)
_cell_length_b 18.7705(6)
_cell_length_c 12.3246(4)
_cell_measurement_reflns_used 2838
_cell_measurement_temperature 296(2)
_cell_measurement_theta_max 31.4150
_cell_measurement_theta_min 4.6030
_cell_volume 2630.29(18)
_computing_cell_refinement
;
CrysAlisPro (Rigaku, 2018)
;
_computing_data_collection
;
CrysAlisPro (Rigaku, 2018)
;
_computing_data_reduction
;
CrysAlisPro (Rigaku, 2018)
;
_computing_molecular_graphics
;
MERCURY (Macrae <i>et al.</i>,  2020)
;
_computing_publication_material
;
<i>SHELXL2018/3</i> (Sheldrick, 2015<i>b</i>)
;
_computing_structure_refinement
;
<i>SHELXL2018/3</i> (Sheldrick, 2015<i>b</i>)
;
_computing_structure_solution
;
SHELXT (Sheldrick, 2015<i>a</i>)
;
_diffrn_ambient_temperature 296(2)
_diffrn_measured_fraction_theta_full 0.993
_diffrn_measured_fraction_theta_max 0.993
_diffrn_measurement_device_type 'Oxford Diffraction Xcalibur2 diffractometer with Sapphire 3 CCD detector'
_diffrn_measurement_method \w-scan
_diffrn_radiation_type MoK\a
_diffrn_radiation_wavelength 0.71073
_diffrn_reflns_av_R_equivalents 0.0315
_diffrn_reflns_av_unetI/netI 0.0356
_diffrn_reflns_limit_h_max 14
_diffrn_reflns_limit_h_min -13
_diffrn_reflns_limit_k_max 16
_diffrn_reflns_limit_k_min -22
_diffrn_reflns_limit_l_max 12
_diffrn_reflns_limit_l_min -14
_diffrn_reflns_number 5540
_diffrn_reflns_theta_full 24.996
_diffrn_reflns_theta_max 24.996
_diffrn_reflns_theta_min 4.066
_exptl_absorpt_coefficient_mu 0.808
_exptl_absorpt_correction_T_max 1.00000
_exptl_absorpt_correction_T_min 0.89915
_exptl_absorpt_correction_type multi-scan
_exptl_absorpt_process_details
;
(CrysAlisPro; Rigaku, 2018)
;
_exptl_crystal_colour light-blue
_exptl_crystal_density_diffrn 1.478
_exptl_crystal_description prism
_exptl_crystal_F_000 1208
_exptl_crystal_size_max 0.15
_exptl_crystal_size_mid 0.10
_exptl_crystal_size_min 0.08
_refine_diff_density_max 0.304
_refine_diff_density_min -0.222
_refine_ls_extinction_method none
_refine_ls_goodness_of_fit_ref 1.025
_refine_ls_hydrogen_treatment mixed
_refine_ls_matrix_type full
_refine_ls_number_parameters 189
_refine_ls_number_reflns 2316
_refine_ls_number_restraints 7
_refine_ls_restrained_S_all 1.023
_refine_ls_R_factor_all 0.0415
_refine_ls_R_factor_gt 0.0321
_refine_ls_shift/su_max 0.000
_refine_ls_shift/su_mean 0.000
_refine_ls_structure_factor_coef Fsqd
_refine_ls_weighting_details 'w=1/[\s^2^(Fo^2^)+(0.0330P)^2^+1.7768P] where P=(Fo^2^+2Fc^2^)/3'
_refine_ls_weighting_scheme calc
_refine_ls_wR_factor_gt 0.0702
_refine_ls_wR_factor_ref 0.0733
_reflns_number_gt 1960
_reflns_number_total 2316
_reflns_threshold_expression 'I > 2\s(I)'
_cod_data_source_file xi2024sup1.cif
_cod_data_source_block I
_cod_original_cell_volume 2630.29(17)
_cod_original_sg_symbol_H-M 'C 2/c'
_cod_database_code 2243316
_shelx_space_group_comment
;
The symmetry employed for this shelxl refinement is uniquely defined
by the following loop, which should always be used as a source of
symmetry information in preference to the above space-group names.
They are only intended as comments.
;

loop_
_space_group_symop_operation_xyz
'x, y, z'
'-x, y, -z+1/2'
'x+1/2, y+1/2, z'
'-x+1/2, y+1/2, -z+1/2'
'-x, -y, -z'
'x, -y, z-1/2'
'-x+1/2, -y+1/2, -z'
'x+1/2, -y+1/2, z-1/2'

loop_
_atom_site_type_symbol
_atom_site_label
_atom_site_fract_x
_atom_site_fract_y
_atom_site_fract_z
_atom_site_U_iso_or_equiv
_atom_site_adp_type
_atom_site_calc_flag
_atom_site_occupancy
_atom_site_disorder_assembly
_atom_site_disorder_group
Ni Ni1 0.250000 0.750000 0.000000 0.02551(12) Uani d 1 . .
N N1 0.2304(2) 0.89116(14) 0.49414(19) 0.0627(7) Uani d 1 . .
N N2 0.16406(15) 0.65554(9) 0.00035(13) 0.0283(4) Uani d 1 . .
O O1 0.41435(14) 0.69897(8) 0.06960(13) 0.0365(4) Uani d 1 . .
H H12 0.429(2) 0.6719(11) 0.1244(14) 0.044 Uiso d 1 . .
H H11 0.416(2) 0.6772(11) 0.0127(14) 0.044 Uiso d 1 . .
O O2 0.25264(13) 0.77061(8) 0.16466(12) 0.0349(4) Uani d 1 . .
O O3 0.12044(17) 0.85740(11) 0.13890(14) 0.0661(6) Uani d 1 . .
O O4 0.500000 0.59666(15) 0.250000 0.0563(7) Uani d 1 . .
H H41 0.539(2) 0.5710(13) 0.223(3) 0.068 Uiso d 1 . .
O O5 0.3692(3) 0.51516(15) 0.3540(2) 0.1055(9) Uani d 1 . .
H H51 0.401(4) 0.4760(12) 0.372(3) 0.127 Uiso d 1 . .
H H52 0.374(4) 0.533(2) 0.416(2) 0.127 Uiso d 1 . .
F F1 0.35722(18) 0.86788(12) 0.67067(13) 0.0934(6) Uani d 1 . .
C C1 0.1919(3) 0.87822(15) 0.3797(2) 0.0542(7) Uani d 1 . .
H H1 0.128197 0.904258 0.332209 0.065 Uiso calc 1 . .
C C2 0.2426(2) 0.82806(12) 0.32961(19) 0.0385(5) Uani d 1 . .
C C3 0.3359(2) 0.78930(14) 0.4018(2) 0.0438(6) Uani d 1 . .
H H3 0.371596 0.754740 0.371012 0.053 Uiso calc 1 . .
C C4 0.3763(2) 0.80150(16) 0.5186(2) 0.0527(7) Uani d 1 . .
H H4 0.438816 0.776057 0.569207 0.063 Uiso calc 1 . .
C C5 0.3193(3) 0.85305(17) 0.5559(2) 0.0600(8) Uani d 1 . .
C C6 0.2003(2) 0.81802(12) 0.20071(19) 0.0373(5) Uani d 1 . .
C C7 0.1834(2) 0.61732(12) 0.09598(18) 0.0420(6) Uani d 1 . .
H H7 0.240902 0.632605 0.163889 0.050 Uiso calc 1 . .
C C8 0.1220(2) 0.55619(12) 0.09870(19) 0.0452(6) Uani d 1 . .
H H8 0.138908 0.530975 0.167511 0.054 Uiso calc 1 . .
C C9 0.03574(17) 0.53205(10) 0.00029(16) 0.0266(4) Uani d 1 . .
C C10 0.0173(2) 0.57183(12) -0.09902(18) 0.0377(5) Uani d 1 . .
H H10 -0.039219 0.557751 -0.168379 0.045 Uiso calc 1 . .
C C11 0.0828(2) 0.63211(12) -0.09476(17) 0.0375(5) Uani d 1 . .
H H11A 0.069114 0.657839 -0.162659 0.045 Uiso calc 1 . .

loop_
_atom_site_aniso_label
_atom_site_aniso_U_11
_atom_site_aniso_U_22
_atom_site_aniso_U_33
_atom_site_aniso_U_12
_atom_site_aniso_U_13
_atom_site_aniso_U_23
Ni1 0.0328(2) 0.0207(2) 0.02366(19) -0.00983(16) 0.01060(15) -0.00195(14)
N1 0.0853(19) 0.0660(16) 0.0442(13) -0.0026(14) 0.0320(14) -0.0202(11)
N2 0.0347(9) 0.0245(9) 0.0257(9) -0.0092(7) 0.0103(8) -0.0014(7)
O1 0.0415(9) 0.0348(9) 0.0312(8) -0.0032(7) 0.0101(7) 0.0016(6)
O2 0.0493(9) 0.0301(8) 0.0292(8) -0.0061(7) 0.0183(7) -0.0036(6)
O3 0.0746(13) 0.0801(14) 0.0386(10) 0.0310(12) 0.0133(10) -0.0040(9)
O4 0.0750(19) 0.0426(16) 0.0524(16) 0.000 0.0233(14) 0.000
O5 0.173(3) 0.0724(18) 0.101(2) 0.0023(18) 0.085(2) 0.0076(15)
F1 0.1125(15) 0.1310(18) 0.0359(9) -0.0144(13) 0.0247(10) -0.0284(10)
C1 0.0651(17) 0.0574(17) 0.0441(14) 0.0054(14) 0.0239(13) -0.0079(12)
C2 0.0444(13) 0.0405(14) 0.0350(12) -0.0078(11) 0.0194(11) -0.0058(10)
C3 0.0456(13) 0.0506(16) 0.0393(13) -0.0050(12) 0.0200(11) -0.0038(11)
C4 0.0487(15) 0.072(2) 0.0356(13) -0.0083(13) 0.0128(12) 0.0001(12)
C5 0.073(2) 0.078(2) 0.0317(14) -0.0204(17) 0.0214(14) -0.0136(13)
C6 0.0427(13) 0.0384(13) 0.0325(12) -0.0056(11) 0.0153(11) -0.0033(10)
C7 0.0527(14) 0.0393(14) 0.0252(11) -0.0246(11) 0.0022(10) 0.0008(9)
C8 0.0619(15) 0.0379(14) 0.0273(11) -0.0245(12) 0.0047(11) 0.0071(10)
C9 0.0331(10) 0.0226(11) 0.0243(10) -0.0065(8) 0.0103(9) -0.0025(8)
C10 0.0444(13) 0.0368(13) 0.0267(11) -0.0196(10) 0.0057(10) -0.0013(9)
C11 0.0478(13) 0.0351(13) 0.0256(11) -0.0181(11) 0.0074(10) 0.0051(9)

loop_
_atom_type_symbol
_atom_type_description
_atom_type_scat_dispersion_real
_atom_type_scat_dispersion_imag
_atom_type_scat_source
C C 0.0033 0.0016 'International Tables Vol C Tables 4.2.6.8 and 6.1.1.4'
H H 0.0000 0.0000 'International Tables Vol C Tables 4.2.6.8 and 6.1.1.4'
Ni Ni 0.3393 1.1124 'International Tables Vol C Tables 4.2.6.8 and 6.1.1.4'
N N 0.0061 0.0033 'International Tables Vol C Tables 4.2.6.8 and 6.1.1.4'
O O 0.0106 0.0060 'International Tables Vol C Tables 4.2.6.8 and 6.1.1.4'
F F 0.0171 0.0103 'International Tables Vol C Tables 4.2.6.8 and 6.1.1.4'

loop_
_geom_angle_atom_site_label_1
_geom_angle_atom_site_label_2
_geom_angle_atom_site_label_3
_geom_angle_site_symmetry_1
_geom_angle_site_symmetry_3
_geom_angle
_geom_angle_publ_flag
O2 Ni1 O2 7_565 . 180.00(8) yes
O2 Ni1 N2 7_565 7_565 89.73(6) yes
O2 Ni1 N2 . 7_565 90.27(6) yes
O2 Ni1 N2 7_565 . 90.27(6) yes
O2 Ni1 N2 . . 89.73(6) yes
N2 Ni1 N2 7_565 . 180.0 yes
O2 Ni1 O1 7_565 7_565 89.65(6) yes
O2 Ni1 O1 . 7_565 90.35(6) yes
N2 Ni1 O1 7_565 7_565 90.87(6) yes
N2 Ni1 O1 . 7_565 89.13(6) yes
O2 Ni1 O1 7_565 . 90.35(6) yes
O2 Ni1 O1 . . 89.65(6) yes
N2 Ni1 O1 7_565 . 89.13(6) yes
N2 Ni1 O1 . . 90.87(6) yes
O1 Ni1 O1 7_565 . 180.0 yes
C5 N1 C1 . . 115.6(2) ?
C11 N2 C7 . . 117.17(18) ?
C11 N2 Ni1 . . 120.57(13) ?
C7 N2 Ni1 . . 122.19(14) ?
Ni1 O1 H12 . . 122.0(17) ?
Ni1 O1 H11 . . 100.5(17) ?
H12 O1 H11 . . 110(2) ?
C6 O2 Ni1 . . 130.05(14) ?
H41 O4 H41 . 2_655 108(4) ?
H51 O5 H52 . . 103(3) ?
N1 C1 C2 . . 123.0(3) ?
N1 C1 H1 . . 118.5 ?
C2 C1 H1 . . 118.5 ?
C3 C2 C1 . . 117.6(2) ?
C3 C2 C6 . . 121.3(2) ?
C1 C2 C6 . . 121.1(2) ?
C4 C3 C2 . . 120.3(2) ?
C4 C3 H3 . . 119.9 ?
C2 C3 H3 . . 119.9 ?
C5 C4 C3 . . 115.9(3) ?
C5 C4 H4 . . 122.1 ?
C3 C4 H4 . . 122.1 ?
N1 C5 F1 . . 114.3(3) ?
N1 C5 C4 . . 127.6(2) ?
F1 C5 C4 . . 118.1(3) ?
O3 C6 O2 . . 125.6(2) ?
O3 C6 C2 . . 118.7(2) ?
O2 C6 C2 . . 115.6(2) ?
N2 C7 C8 . . 122.8(2) ?
N2 C7 H7 . . 118.6 ?
C8 C7 H7 . . 118.6 ?
C7 C8 C9 . . 120.4(2) ?
C7 C8 H8 . . 119.8 ?
C9 C8 H8 . . 119.8 ?
C8 C9 C10 . . 116.28(18) ?
C8 C9 C9 . 5_565 122.5(2) ?
C10 C9 C9 . 5_565 121.2(2) ?
C11 C10 C9 . . 119.77(19) ?
C11 C10 H10 . . 120.1 ?
C9 C10 H10 . . 120.1 ?
N2 C11 C10 . . 123.57(19) ?
N2 C11 H11A . . 118.2 ?
C10 C11 H11A . . 118.2 ?

loop_
_geom_bond_atom_site_label_1
_geom_bond_atom_site_label_2
_geom_bond_site_symmetry_2
_geom_bond_distance
_geom_bond_publ_flag
Ni1 O2 7_565 2.0553(13) yes
Ni1 O2 . 2.0553(13) n
Ni1 N2 7_565 2.0570(16) n
Ni1 N2 . 2.0570(16) yes
Ni1 O1 7_565 2.1067(16) n
Ni1 O1 . 2.1067(16) yes
N1 C5 . 1.298(4) ?
N1 C1 . 1.345(3) ?
N2 C11 . 1.319(3) ?
N2 C7 . 1.330(3) ?
O1 H12 . 0.815(10) ?
O1 H11 . 0.819(9) ?
O2 C6 . 1.260(3) ?
O3 C6 . 1.246(3) ?
O4 H41 . 0.822(10) ?
O4 H41 2_655 0.822(10) ?
O5 H51 . 0.823(10) ?
O5 H52 . 0.820(10) ?
F1 C5 . 1.357(3) ?
C1 C2 . 1.381(3) ?
C1 H1 . 0.9300 ?
C2 C3 . 1.380(3) ?
C2 C6 . 1.503(3) ?
C3 C4 . 1.370(3) ?
C3 H3 . 0.9300 ?
C4 C5 . 1.358(4) ?
C4 H4 . 0.9300 ?
C7 C8 . 1.374(3) ?
C7 H7 . 0.9300 ?
C8 C9 . 1.376(3) ?
C8 H8 . 0.9300 ?
C9 C10 . 1.384(3) ?
C9 C9 5_565 1.481(4) ?
C10 C11 . 1.373(3) ?
C10 H10 . 0.9300 ?
C11 H11A . 0.9300 ?

loop_
_geom_hbond_atom_site_label_D
_geom_hbond_atom_site_label_H
_geom_hbond_atom_site_label_A
_geom_hbond_site_symmetry_A
_geom_hbond_distance_DH
_geom_hbond_distance_HA
_geom_hbond_distance_DA
_geom_hbond_angle_DHA
_geom_hbond_publ_flag
O1 H12 O4 . 0.815(10) 2.051(11) 2.848(2) 166(2) yes
O1 H11 O3 7_565 0.819(9) 1.881(12) 2.674(2) 163(2) yes
O4 H41 O5 2_655 0.822(10) 1.992(11) 2.811(3) 175(3) yes
O5 H51 O3 4_545 0.823(10) 2.24(3) 2.964(4) 147(4) yes
O5 H52 N1 7_566 0.820(10) 2.41(3) 3.100(3) 142(4) yes
C11 H11<i>A</i> O2 7_565 0.93 2.55 3.040(2) 113.2 n

loop_
_geom_torsion_atom_site_label_1
_geom_torsion_atom_site_label_2
_geom_torsion_atom_site_label_3
_geom_torsion_atom_site_label_4
_geom_torsion_site_symmetry_1
_geom_torsion_site_symmetry_2
_geom_torsion_site_symmetry_3
_geom_torsion_site_symmetry_4
_geom_torsion
_geom_torsion_publ_flag
C5 N1 C1 C2 . . . . -0.2(4) ?
N1 C1 C2 C3 . . . . 0.9(4) ?
N1 C1 C2 C6 . . . . -177.0(2) ?
C1 C2 C3 C4 . . . . -0.7(4) ?
C6 C2 C3 C4 . . . . 177.2(2) ?
C2 C3 C4 C5 . . . . -0.2(4) ?
C1 N1 C5 F1 . . . . 179.2(2) ?
C1 N1 C5 C4 . . . . -0.9(4) ?
C3 C4 C5 N1 . . . . 1.1(4) ?
C3 C4 C5 F1 . . . . -179.0(2) ?
Ni1 O2 C6 O3 . . . . 11.0(3) ?
Ni1 O2 C6 C2 . . . . -166.92(13) ?
C3 C2 C6 O3 . . . . -175.6(2) ?
C1 C2 C6 O3 . . . . 2.1(3) ?
C3 C2 C6 O2 . . . . 2.5(3) ?
C1 C2 C6 O2 . . . . -179.8(2) ?
C11 N2 C7 C8 . . . . -0.6(4) ?
Ni1 N2 C7 C8 . . . . 176.35(19) ?
N2 C7 C8 C9 . . . . -0.4(4) ?
C7 C8 C9 C10 . . . . 1.1(3) ?
C7 C8 C9 C9 . . . 5_565 -177.8(3) ?
C8 C9 C10 C11 . . . . -0.8(3) ?
C9 C9 C10 C11 5_565 . . . 178.1(2) ?
C7 N2 C11 C10 . . . . 1.0(3) ?
Ni1 N2 C11 C10 . . . . -176.03(18) ?
C9 C10 C11 N2 . . . . -0.3(4) ?

_cod_database_fobs_code 2243316
